data_7036626
loop_
_publ_author_name
'Casula, Arianna'
'Nairi, Valentina'
'Fern\'andez-Moreira, Vanesa'
'Laguna, Antonio'
'Lippolis, Vito'
'Garau, Alessandra'
'Gimeno, M Concepci\'on'

_publ_section_title
;
 Re(i) derivatives functionalised with thioether crowns containing the
 1,10-phenanthroline subunit as a new class of chemosensors.
;
_journal_issue 42
_journal_name_full 'Dalton transactions (Cambridge, England : 2003)'
_journal_page_first 18506
_journal_page_last 18517
_journal_paper_doi 10.1039/c5dt02723c
_journal_volume 44
_journal_year 2015
_chemical_formula_sum 'C27 H25 Cl2 F6 N3 O4 P Re S2'
_chemical_formula_weight 921.69
_chemical_name_systematic
; 
 ? 
;
_space_group_IT_number 2
_symmetry_cell_setting triclinic
_symmetry_space_group_name_Hall '-P 1'
_symmetry_space_group_name_H-M 'P -1'
_atom_sites_solution_hydrogens geom
_atom_sites_solution_primary direct
_atom_sites_solution_secondary difmap
_audit_creation_method SHELXL-97
_audit_update_record
;
2015-09-04 deposited with the CCDC.
2015-09-23 downloaded from the CCDC.
;
_cell_angle_alpha 81.82(3)
_cell_angle_beta 85.44(3)
_cell_angle_gamma 89.33(3)
_cell_formula_units_Z 2
_cell_length_a 8.1847(16)
_cell_length_b 10.773(2)
_cell_length_c 18.113(4)
_cell_measurement_reflns_used 12363
_cell_measurement_temperature 100(2)
_cell_measurement_theta_max 29.0060
_cell_measurement_theta_min 4.4030
_cell_volume 1575.8(6)
_computing_cell_refinement
;
CrysAlisPro, Agilent Technologies,
Version 1.171.36.28 (release 01-02-2013 CrysAlis171 .NET)
(compiled Feb  1 2013,16:14:44)
;
_computing_data_collection
;
CrysAlisPro, Agilent Technologies,
Version 1.171.36.28 (release 01-02-2013 CrysAlis171 .NET)
(compiled Feb  1 2013,16:14:44)
;
_computing_data_reduction
;
CrysAlisPro, Agilent Technologies,
Version 1.171.36.28 (release 01-02-2013 CrysAlis171 .NET)
(compiled Feb  1 2013,16:14:44)
;
_computing_structure_refinement 'SHELXL-97 (Sheldrick, 1997)'
_computing_structure_solution 'SHELXS-97 (Sheldrick, 1990)'
_diffrn_ambient_temperature 100(2)
_diffrn_detector_area_resol_mean 16.06
_diffrn_measured_fraction_theta_full 0.995
_diffrn_measured_fraction_theta_max 0.995
_diffrn_measurement_device_type 'Xcalibur, Sapphire3'
_diffrn_measurement_method '\w rotations'
_diffrn_radiation_monochromator graphite
_diffrn_radiation_source 'fine-focus sealed tube'
_diffrn_radiation_type MoK\a
_diffrn_radiation_wavelength 0.71073
_diffrn_reflns_av_R_equivalents 0.0597
_diffrn_reflns_av_sigmaI/netI 0.0481
_diffrn_reflns_limit_h_max 9
_diffrn_reflns_limit_h_min -9
_diffrn_reflns_limit_k_max 13
_diffrn_reflns_limit_k_min -13
_diffrn_reflns_limit_l_max 21
_diffrn_reflns_limit_l_min -21
_diffrn_reflns_number 24933
_diffrn_reflns_theta_full 25.50
_diffrn_reflns_theta_max 25.50
_diffrn_reflns_theta_min 4.15
_exptl_absorpt_coefficient_mu 4.284
_exptl_absorpt_correction_T_max 0.7831
_exptl_absorpt_correction_T_min 0.4391
_exptl_absorpt_correction_type multi-scan
_exptl_absorpt_process_details
;
CrysAlisPro, Agilent Technologies,
Version 1.171.36.28 (release 01-02-2013 CrysAlis171 .NET)
(compiled Feb  1 2013,16:14:44)
Empirical absorption correction using spherical harmonics,
 implemented in SCALE3 ABSPACK scaling algorithm.
;
_exptl_crystal_colour yellow-orange
_exptl_crystal_density_diffrn 1.942
_exptl_crystal_density_method 'not measured'
_exptl_crystal_description needle
_exptl_crystal_F_000 900
_exptl_crystal_size_max 0.23
_exptl_crystal_size_mid 0.07
_exptl_crystal_size_min 0.06
_refine_diff_density_max 1.333
_refine_diff_density_min -1.170
_refine_diff_density_rms 0.143
_refine_ls_extinction_method none
_refine_ls_goodness_of_fit_ref 1.079
_refine_ls_hydrogen_treatment constr
_refine_ls_matrix_type full
_refine_ls_number_parameters 415
_refine_ls_number_reflns 5822
_refine_ls_number_restraints 0
_refine_ls_restrained_S_all 1.079
_refine_ls_R_factor_all 0.0371
_refine_ls_R_factor_gt 0.0323
_refine_ls_shift/su_max 0.002
_refine_ls_shift/su_mean 0.000
_refine_ls_structure_factor_coef Fsqd
_refine_ls_weighting_details 'calc w=1/[\s^2^(Fo^2^)+(0.0326P)^2^+0.0585P] where P=(Fo^2^+2Fc^2^)/3'
_refine_ls_weighting_scheme calc
_refine_ls_wR_factor_gt 0.0677
_refine_ls_wR_factor_ref 0.0693
_reflns_number_gt 5397
_reflns_number_total 5822
_reflns_threshold_expression >2sigma(I)
_cod_data_source_file c5dt02723c2.cif
_cod_data_source_block added_by_encifer
_cod_depositor_comments
;
The following automatic conversions were performed:

'_symmetry_cell_setting' value 'Triclinic' changed to 'triclinic'
according to
/usr/data/users/saulius/crontab/automatic-downloads/rss-feeds/RSC/lib/dictionaries/cif_core.dic
dictionary named 'cif_core.dic' version 2.4.2 from 2011-04-26.

Automatic conversion script
Id: cif_fix_values 3271 2015-04-21 07:52:19Z andrius 

 Adding full bibliography for 7036621--7036627.cif.
;
_cod_original_cell_volume 1575.8(5)
_cod_original_sg_symbol_H-M P-1
_cod_database_code 7036626

loop_
_symmetry_equiv_pos_as_xyz
'x, y, z'
'-x, -y, -z'

loop_
_atom_site_label
_atom_site_type_symbol
_atom_site_fract_x
_atom_site_fract_y
_atom_site_fract_z
_atom_site_U_iso_or_equiv
_atom_site_adp_type
_atom_site_occupancy
_atom_site_symmetry_multiplicity
_atom_site_calc_flag
_atom_site_refinement_flags
Re1 Re 0.208123(19) 0.788344(16) 0.235788(9) 0.01287(7) Uani 1 1 d .
C1 C 0.3769(5) 0.9061(5) 0.2450(2) 0.0178(10) Uani 1 1 d .
O1 O 0.4824(4) 0.9748(3) 0.24867(18) 0.0231(7) Uani 1 1 d .
C2 C 0.2374(5) 0.8466(4) 0.1304(3) 0.0158(9) Uani 1 1 d .
O2 O 0.2789(4) 0.8867(3) 0.06855(17) 0.0232(7) Uani 1 1 d .
C3 C 0.3815(5) 0.6738(4) 0.2205(2) 0.0168(9) Uani 1 1 d .
O3 O 0.4876(4) 0.6037(3) 0.21084(18) 0.0260(8) Uani 1 1 d .
N1 N 0.1968(4) 0.7285(3) 0.3583(2) 0.0150(8) Uani 1 1 d .
C4 C 0.1904(5) 0.8153(4) 0.4057(2) 0.0164(9) Uani 1 1 d .
H4 H 0.1924 0.9016 0.3854 0.020 Uiso 1 1 calc R
C5 C 0.1813(5) 0.7834(5) 0.4820(3) 0.0245(11) Uani 1 1 d .
H5 H 0.1767 0.8468 0.5137 0.029 Uiso 1 1 calc R
C6 C 0.1787(6) 0.6574(5) 0.5127(3) 0.0274(12) Uani 1 1 d .
H6 H 0.1704 0.6330 0.5653 0.033 Uiso 1 1 calc R
C7 C 0.1887(5) 0.5690(5) 0.4647(3) 0.0240(11) Uani 1 1 d .
H7 H 0.1893 0.4822 0.4839 0.029 Uiso 1 1 calc R
C8 C 0.1977(5) 0.6066(4) 0.3890(3) 0.0182(10) Uani 1 1 d .
H8 H 0.2048 0.5443 0.3567 0.022 Uiso 1 1 calc R
N2 N -0.0140(4) 0.8909(3) 0.27210(19) 0.0151(8) Uani 1 1 d .
N3 N 0.0036(4) 0.6546(3) 0.24121(19) 0.0147(8) Uani 1 1 d .
S1 S -0.08093(14) 1.17756(11) 0.14822(6) 0.0196(2) Uani 1 1 d .
S2 S 0.08072(14) 0.62979(12) 0.06049(7) 0.0224(3) Uani 1 1 d .
O4 O -0.1471(4) 0.8574(3) 0.06606(17) 0.0215(7) Uani 1 1 d .
C9 C -0.0402(5) 1.0126(4) 0.2749(2) 0.0165(10) Uani 1 1 d .
C10 C -0.1632(5) 1.0525(4) 0.3260(2) 0.0178(10) Uani 1 1 d .
H10 H -0.1757 1.1393 0.3294 0.021 Uiso 1 1 calc R
C11 C -0.2637(5) 0.9680(4) 0.3702(2) 0.0194(10) Uani 1 1 d .
H11 H -0.3406 0.9948 0.4068 0.023 Uiso 1 1 calc R
C12 C -0.2523(5) 0.8411(4) 0.3612(2) 0.0153(9) Uani 1 1 d .
C13 C -0.3652(5) 0.7474(4) 0.3981(2) 0.0167(10) Uani 1 1 d .
H13 H -0.4436 0.7679 0.4360 0.020 Uiso 1 1 calc R
C14 C -0.3614(5) 0.6302(5) 0.3796(2) 0.0186(10) Uani 1 1 d .
H14 H -0.4390 0.5700 0.4039 0.022 Uiso 1 1 calc R
C15 C -0.2424(5) 0.5954(4) 0.3241(2) 0.0148(9) Uani 1 1 d .
C16 C -0.2455(5) 0.4808(4) 0.2957(3) 0.0196(10) Uani 1 1 d .
H16 H -0.3243 0.4185 0.3158 0.023 Uiso 1 1 calc R
C17 C -0.1341(5) 0.4607(4) 0.2391(3) 0.0186(10) Uani 1 1 d .
H17 H -0.1403 0.3859 0.2173 0.022 Uiso 1 1 calc R
C18 C -0.0095(5) 0.5484(4) 0.2119(2) 0.0172(10) Uani 1 1 d .
C19 C -0.1185(5) 0.6815(4) 0.2932(2) 0.0154(9) Uani 1 1 d .
C20 C -0.1261(5) 0.8065(4) 0.3113(2) 0.0141(9) Uani 1 1 d .
C21 C 0.0518(5) 1.1082(4) 0.2202(2) 0.0179(10) Uani 1 1 d .
H21A H 0.1479 1.0684 0.1963 0.022 Uiso 1 1 calc R
H21B H 0.0921 1.1748 0.2466 0.022 Uiso 1 1 calc R
C22 C -0.0803(5) 1.0619(4) 0.0855(2) 0.0174(9) Uani 1 1 d .
H22A H -0.1051 1.1046 0.0355 0.021 Uiso 1 1 calc R
H22B H 0.0317 1.0267 0.0805 0.021 Uiso 1 1 calc R
C23 C -0.2003(5) 0.9539(4) 0.1086(2) 0.0175(10) Uani 1 1 d .
H23A H -0.1995 0.9237 0.1628 0.021 Uiso 1 1 calc R
H23B H -0.3129 0.9809 0.0977 0.021 Uiso 1 1 calc R
C24 C -0.2272(5) 0.7406(4) 0.0910(3) 0.0192(10) Uani 1 1 d .
H24A H -0.3431 0.7459 0.0789 0.023 Uiso 1 1 calc R
H24B H -0.2244 0.7190 0.1459 0.023 Uiso 1 1 calc R
C25 C -0.1378(5) 0.6416(5) 0.0516(3) 0.0236(11) Uani 1 1 d .
H25A H -0.1560 0.6591 -0.0023 0.028 Uiso 1 1 calc R
H25B H -0.1879 0.5591 0.0713 0.028 Uiso 1 1 calc R
C26 C 0.1023(5) 0.5216(4) 0.1461(3) 0.0199(10) Uani 1 1 d .
H26A H 0.0807 0.4354 0.1364 0.024 Uiso 1 1 calc R
H26B H 0.2171 0.5244 0.1594 0.024 Uiso 1 1 calc R
P1 P 0.34154(14) 0.23679(12) 0.38022(7) 0.0204(3) Uani 1 1 d .
F1 F 0.4269(3) 0.3536(3) 0.40785(17) 0.0345(7) Uani 1 1 d .
F2 F 0.1877(3) 0.2512(3) 0.43747(18) 0.0416(8) Uani 1 1 d .
F3 F 0.2574(3) 0.1212(3) 0.35197(17) 0.0362(7) Uani 1 1 d .
F4 F 0.4979(3) 0.2238(3) 0.32307(17) 0.0374(8) Uani 1 1 d .
F5 F 0.2593(4) 0.3310(3) 0.31682(18) 0.0449(8) Uani 1 1 d .
F6 F 0.4244(4) 0.1421(3) 0.44261(16) 0.0361(7) Uani 1 1 d .
C27 C 0.4691(6) 0.2595(6) 0.1400(3) 0.0389(14) Uani 1 1 d .
H27A H 0.3818 0.2736 0.1790 0.047 Uiso 1 1 calc R
H27B H 0.5643 0.2216 0.1653 0.047 Uiso 1 1 calc R
Cl1 Cl 0.5265(2) 0.40250(18) 0.08721(13) 0.0776(7) Uani 1 1 d .
Cl2 Cl 0.39782(15) 0.15639(12) 0.08306(7) 0.0298(3) Uani 1 1 d .

loop_
_atom_site_aniso_label
_atom_site_aniso_U_11
_atom_site_aniso_U_22
_atom_site_aniso_U_33
_atom_site_aniso_U_23
_atom_site_aniso_U_13
_atom_site_aniso_U_12
Re1 0.01113(9) 0.01597(11) 0.01119(10) -0.00061(7) -0.00127(6) 0.00010(6)
C1 0.019(2) 0.030(3) 0.004(2) -0.0014(19) -0.0019(17) 0.008(2)
O1 0.0167(16) 0.028(2) 0.0260(19) -0.0042(15) -0.0056(14) -0.0070(14)
C2 0.011(2) 0.014(2) 0.025(3) -0.007(2) -0.0084(19) -0.0012(17)
O2 0.0236(17) 0.031(2) 0.0147(18) -0.0006(15) -0.0021(14) -0.0055(14)
C3 0.015(2) 0.022(3) 0.014(2) -0.005(2) -0.0075(18) 0.0008(19)
O3 0.0207(16) 0.031(2) 0.0269(19) -0.0077(16) -0.0022(14) 0.0097(15)
N1 0.0102(16) 0.016(2) 0.017(2) 0.0012(16) -0.0001(15) -0.0008(14)
C4 0.016(2) 0.019(2) 0.014(2) -0.0033(19) 0.0001(18) 0.0006(18)
C5 0.025(2) 0.033(3) 0.016(2) -0.004(2) -0.004(2) 0.005(2)
C6 0.030(3) 0.037(3) 0.012(2) 0.004(2) 0.001(2) 0.008(2)
C7 0.021(2) 0.024(3) 0.023(3) 0.007(2) 0.000(2) 0.006(2)
C8 0.016(2) 0.019(3) 0.019(2) 0.000(2) -0.0028(18) 0.0022(18)
N2 0.0132(17) 0.019(2) 0.0138(19) -0.0007(16) -0.0073(15) -0.0019(15)
N3 0.0122(17) 0.019(2) 0.0131(18) -0.0012(16) -0.0037(15) 0.0010(15)
S1 0.0264(6) 0.0161(6) 0.0167(6) -0.0020(5) -0.0055(5) 0.0025(5)
S2 0.0228(6) 0.0237(7) 0.0209(6) -0.0068(5) 0.0042(5) -0.0038(5)
O4 0.0276(17) 0.0175(18) 0.0192(17) -0.0053(14) 0.0058(14) -0.0063(14)
C9 0.015(2) 0.022(3) 0.014(2) -0.0033(19) -0.0115(18) 0.0004(18)
C10 0.020(2) 0.017(2) 0.018(2) -0.007(2) -0.0052(19) 0.0033(18)
C11 0.017(2) 0.028(3) 0.014(2) -0.006(2) -0.0021(18) 0.0042(19)
C12 0.0101(19) 0.022(3) 0.013(2) 0.0010(19) -0.0044(17) 0.0025(17)
C13 0.0100(19) 0.028(3) 0.012(2) -0.001(2) -0.0025(17) 0.0011(18)
C14 0.0071(19) 0.030(3) 0.017(2) 0.005(2) -0.0031(17) -0.0041(18)
C15 0.013(2) 0.019(2) 0.012(2) 0.0023(18) -0.0054(17) 0.0006(17)
C16 0.018(2) 0.019(3) 0.022(2) 0.001(2) -0.0086(19) -0.0027(19)
C17 0.021(2) 0.013(2) 0.023(2) -0.004(2) -0.005(2) 0.0014(18)
C18 0.016(2) 0.016(2) 0.019(2) 0.0017(19) -0.0059(18) 0.0027(18)
C19 0.014(2) 0.021(3) 0.011(2) 0.0009(19) -0.0053(17) 0.0034(18)
C20 0.014(2) 0.018(2) 0.011(2) 0.0001(18) -0.0037(17) 0.0001(17)
C21 0.019(2) 0.017(2) 0.019(2) -0.004(2) -0.0051(19) 0.0022(18)
C22 0.024(2) 0.016(2) 0.013(2) -0.0015(19) -0.0038(19) -0.0002(19)
C23 0.021(2) 0.018(2) 0.015(2) -0.0054(19) -0.0022(19) 0.0018(18)
C24 0.020(2) 0.020(3) 0.017(2) 0.000(2) -0.0018(19) -0.0038(19)
C25 0.025(2) 0.025(3) 0.022(3) -0.005(2) -0.005(2) -0.006(2)
C26 0.019(2) 0.019(3) 0.023(3) -0.006(2) -0.002(2) -0.0011(19)
P1 0.0205(6) 0.0209(7) 0.0202(6) -0.0041(5) -0.0014(5) -0.0008(5)
F1 0.0332(15) 0.0316(18) 0.0416(19) -0.0163(15) 0.0010(14) -0.0073(13)
F2 0.0255(15) 0.046(2) 0.052(2) -0.0157(17) 0.0157(14) -0.0052(14)
F3 0.0420(17) 0.0256(17) 0.0444(19) -0.0100(14) -0.0142(15) -0.0076(13)
F4 0.0403(17) 0.0368(19) 0.0338(18) -0.0108(15) 0.0166(14) -0.0038(14)
F5 0.066(2) 0.0324(19) 0.0377(19) -0.0013(15) -0.0194(17) 0.0129(16)
F6 0.0511(18) 0.0345(18) 0.0244(16) -0.0061(14) -0.0109(14) 0.0120(14)
C27 0.025(3) 0.053(4) 0.042(3) -0.016(3) -0.006(2) -0.002(3)
Cl1 0.0741(12) 0.0486(11) 0.1093(17) -0.0356(11) 0.0467(11) -0.0355(9)
Cl2 0.0318(6) 0.0314(7) 0.0256(6) -0.0010(5) -0.0033(5) -0.0038(5)

loop_
_atom_type_symbol
_atom_type_description
_atom_type_scat_dispersion_real
_atom_type_scat_dispersion_imag
_atom_type_scat_source
C C 0.0033 0.0016 'International Tables Vol C Tables 4.2.6.8 and 6.1.1.4'
H H 0.0000 0.0000 'International Tables Vol C Tables 4.2.6.8 and 6.1.1.4'
Cl Cl 0.1484 0.1585 'International Tables Vol C Tables 4.2.6.8 and 6.1.1.4'
F F 0.0171 0.0103 'International Tables Vol C Tables 4.2.6.8 and 6.1.1.4'
N N 0.0061 0.0033 'International Tables Vol C Tables 4.2.6.8 and 6.1.1.4'
O O 0.0106 0.0060 'International Tables Vol C Tables 4.2.6.8 and 6.1.1.4'
P P 0.1023 0.0942 'International Tables Vol C Tables 4.2.6.8 and 6.1.1.4'
Re Re -1.0185 7.2310 'International Tables Vol C Tables 4.2.6.8 and 6.1.1.4'
S S 0.1246 0.1234 'International Tables Vol C Tables 4.2.6.8 and 6.1.1.4'

loop_
_geom_angle_atom_site_label_1
_geom_angle_atom_site_label_2
_geom_angle_atom_site_label_3
_geom_angle
C3 Re1 C1 85.91(18)
C3 Re1 C2 87.03(18)
C1 Re1 C2 85.53(17)
C3 Re1 N3 97.35(16)
C1 Re1 N3 172.26(15)
C2 Re1 N3 101.60(15)
C3 Re1 N1 90.95(16)
C1 Re1 N1 89.48(15)
C2 Re1 N1 174.74(14)
N3 Re1 N1 83.47(13)
C3 Re1 N2 168.09(16)
C1 Re1 N2 101.05(15)
C2 Re1 N2 103.02(16)
N3 Re1 N2 74.58(13)
N1 Re1 N2 79.56(13)
O1 C1 Re1 177.4(4)
O2 C2 Re1 169.7(3)
O3 C3 Re1 179.7(4)
C8 N1 C4 117.2(4)
C8 N1 Re1 122.6(3)
C4 N1 Re1 120.2(3)
N1 C4 C5 122.6(4)
N1 C4 H4 118.7
C5 C4 H4 118.7
C4 C5 C6 119.4(5)
C4 C5 H5 120.3
C6 C5 H5 120.3
C7 C6 C5 118.2(4)
C7 C6 H6 120.9
C5 C6 H6 120.9
C8 C7 C6 119.7(5)
C8 C7 H7 120.1
C6 C7 H7 120.1
N1 C8 C7 122.9(4)
N1 C8 H8 118.6
C7 C8 H8 118.6
C9 N2 C20 117.9(4)
C9 N2 Re1 131.3(3)
C20 N2 Re1 109.3(3)
C18 N3 C19 117.7(4)
C18 N3 Re1 131.7(3)
C19 N3 Re1 110.0(3)
C22 S1 C21 103.4(2)
C25 S2 C26 105.1(2)
C24 O4 C23 113.3(3)
N2 C9 C10 120.7(4)
N2 C9 C21 119.9(4)
C10 C9 C21 119.3(4)
C11 C10 C9 120.9(4)
C11 C10 H10 119.5
C9 C10 H10 119.5
C10 C11 C12 119.2(4)
C10 C11 H11 120.4
C12 C11 H11 120.4
C20 C12 C11 117.3(4)
C20 C12 C13 119.1(4)
C11 C12 C13 123.6(4)
C14 C13 C12 120.8(4)
C14 C13 H13 119.6
C12 C13 H13 119.6
C13 C14 C15 121.0(4)
C13 C14 H14 119.5
C15 C14 H14 119.5
C16 C15 C19 117.3(4)
C16 C15 C14 123.5(4)
C19 C15 C14 119.2(4)
C17 C16 C15 118.8(4)
C17 C16 H16 120.6
C15 C16 H16 120.6
C16 C17 C18 121.4(4)
C16 C17 H17 119.3
C18 C17 H17 119.3
N3 C18 C17 121.1(4)
N3 C18 C26 121.2(4)
C17 C18 C26 117.6(4)
N3 C19 C15 123.1(4)
N3 C19 C20 117.6(4)
C15 C19 C20 119.2(4)
N2 C20 C12 123.1(4)
N2 C20 C19 116.5(4)
C12 C20 C19 120.1(4)
C9 C21 S1 110.3(3)
C9 C21 H21A 109.6
S1 C21 H21A 109.6
C9 C21 H21B 109.6
S1 C21 H21B 109.6
H21A C21 H21B 108.1
C23 C22 S1 115.7(3)
C23 C22 H22A 108.4
S1 C22 H22A 108.4
C23 C22 H22B 108.4
S1 C22 H22B 108.4
H22A C22 H22B 107.4
O4 C23 C22 106.3(3)
O4 C23 H23A 110.5
C22 C23 H23A 110.5
O4 C23 H23B 110.5
C22 C23 H23B 110.5
H23A C23 H23B 108.7
O4 C24 C25 107.8(3)
O4 C24 H24A 110.1
C25 C24 H24A 110.1
O4 C24 H24B 110.1
C25 C24 H24B 110.1
H24A C24 H24B 108.5
C24 C25 S2 116.0(3)
C24 C25 H25A 108.3
S2 C25 H25A 108.3
C24 C25 H25B 108.3
S2 C25 H25B 108.3
H25A C25 H25B 107.4
C18 C26 S2 114.5(3)
C18 C26 H26A 108.6
S2 C26 H26A 108.6
C18 C26 H26B 108.6
S2 C26 H26B 108.6
H26A C26 H26B 107.6
F2 P1 F3 90.90(17)
F2 P1 F6 90.14(18)
F3 P1 F6 89.82(17)
F2 P1 F4 179.17(18)
F3 P1 F4 89.93(17)
F6 P1 F4 89.75(17)
F2 P1 F5 90.41(19)
F3 P1 F5 89.80(17)
F6 P1 F5 179.33(19)
F4 P1 F5 89.71(18)
F2 P1 F1 89.52(16)
F3 P1 F1 179.46(18)
F6 P1 F1 90.52(17)
F4 P1 F1 89.66(16)
F5 P1 F1 89.86(18)
Cl1 C27 Cl2 110.8(3)
Cl1 C27 H27A 109.5
Cl2 C27 H27A 109.5
Cl1 C27 H27B 109.5
Cl2 C27 H27B 109.5
H27A C27 H27B 108.1

loop_
_geom_bond_atom_site_label_1
_geom_bond_atom_site_label_2
_geom_bond_distance
Re1 C3 1.899(4)
Re1 C1 1.919(5)
Re1 C2 1.920(5)
Re1 N3 2.209(3)
Re1 N1 2.215(4)
Re1 N2 2.220(4)
C1 O1 1.156(5)
C2 O2 1.167(5)
C3 O3 1.163(5)
N1 C8 1.352(6)
N1 C4 1.356(5)
C4 C5 1.372(6)
C4 H4 0.9500
C5 C6 1.392(7)
C5 H5 0.9500
C6 C7 1.376(7)
C6 H6 0.9500
C7 C8 1.369(6)
C7 H7 0.9500
C8 H8 0.9500
N2 C9 1.334(6)
N2 C20 1.380(5)
N3 C18 1.337(6)
N3 C19 1.375(5)
S1 C22 1.801(4)
S1 C21 1.835(4)
S2 C25 1.810(5)
S2 C26 1.822(5)
O4 C24 1.423(5)
O4 C23 1.424(5)
C9 C10 1.417(6)
C9 C21 1.489(6)
C10 C11 1.361(6)
C10 H10 0.9500
C11 C12 1.401(6)
C11 H11 0.9500
C12 C20 1.400(6)
C12 C13 1.432(6)
C13 C14 1.351(6)
C13 H13 0.9500
C14 C15 1.430(6)
C14 H14 0.9500
C15 C16 1.404(6)
C15 C19 1.409(6)
C16 C17 1.357(6)
C16 H16 0.9500
C17 C18 1.409(6)
C17 H17 0.9500
C18 C26 1.502(6)
C19 C20 1.431(6)
C21 H21A 0.9900
C21 H21B 0.9900
C22 C23 1.522(6)
C22 H22A 0.9900
C22 H22B 0.9900
C23 H23A 0.9900
C23 H23B 0.9900
C24 C25 1.516(6)
C24 H24A 0.9900
C24 H24B 0.9900
C25 H25A 0.9900
C25 H25B 0.9900
C26 H26A 0.9900
C26 H26B 0.9900
P1 F2 1.587(3)
P1 F3 1.595(3)
P1 F6 1.598(3)
P1 F4 1.599(3)
P1 F5 1.605(3)
P1 F1 1.606(3)
C27 Cl1 1.742(6)
C27 Cl2 1.754(5)
C27 H27A 0.9900
C27 H27B 0.9900

loop_
_geom_torsion_atom_site_label_1
_geom_torsion_atom_site_label_2
_geom_torsion_atom_site_label_3
_geom_torsion_atom_site_label_4
_geom_torsion
C3 Re1 C1 O1 30(9)
C2 Re1 C1 O1 -57(9)
N3 Re1 C1 O1 145(8)
N1 Re1 C1 O1 121(9)
N2 Re1 C1 O1 -160(9)
C3 Re1 C2 O2 -61(2)
C1 Re1 C2 O2 25(2)
N3 Re1 C2 O2 -158(2)
N1 Re1 C2 O2 7(3)
N2 Re1 C2 O2 126(2)
C1 Re1 C3 O3 -105(100)
C2 Re1 C3 O3 -19(100)
N3 Re1 C3 O3 82(100)
N1 Re1 C3 O3 166(100)
N2 Re1 C3 O3 129(100)
C3 Re1 N1 C8 -46.3(3)
C1 Re1 N1 C8 -132.2(3)
C2 Re1 N1 C8 -113.7(17)
N3 Re1 N1 C8 51.0(3)
N2 Re1 N1 C8 126.5(3)
C3 Re1 N1 C4 133.0(3)
C1 Re1 N1 C4 47.1(3)
C2 Re1 N1 C4 65.6(18)
N3 Re1 N1 C4 -129.7(3)
N2 Re1 N1 C4 -54.3(3)
C8 N1 C4 C5 -1.5(6)
Re1 N1 C4 C5 179.2(3)
N1 C4 C5 C6 0.2(6)
C4 C5 C6 C7 1.2(7)
C5 C6 C7 C8 -1.2(7)
C4 N1 C8 C7 1.6(6)
Re1 N1 C8 C7 -179.2(3)
C6 C7 C8 N1 -0.2(7)
C3 Re1 N2 C9 146.2(7)
C1 Re1 N2 C9 21.2(4)
C2 Re1 N2 C9 -66.7(4)
N3 Re1 N2 C9 -165.4(4)
N1 Re1 N2 C9 108.6(4)
C3 Re1 N2 C20 -19.2(8)
C1 Re1 N2 C20 -144.2(3)
C2 Re1 N2 C20 127.9(3)
N3 Re1 N2 C20 29.2(3)
N1 Re1 N2 C20 -56.8(3)
C3 Re1 N3 C18 -26.4(4)
C1 Re1 N3 C18 -140.9(11)
C2 Re1 N3 C18 62.1(4)
N1 Re1 N3 C18 -116.5(4)
N2 Re1 N3 C18 162.6(4)
C3 Re1 N3 C19 143.3(3)
C1 Re1 N3 C19 28.7(13)
C2 Re1 N3 C19 -128.2(3)
N1 Re1 N3 C19 53.2(3)
N2 Re1 N3 C19 -27.7(3)
C20 N2 C9 C10 10.2(6)
Re1 N2 C9 C10 -154.2(3)
C20 N2 C9 C21 -165.3(4)
Re1 N2 C9 C21 30.2(6)
N2 C9 C10 C11 -3.9(6)
C21 C9 C10 C11 171.7(4)
C9 C10 C11 C12 -4.5(6)
C10 C11 C12 C20 5.9(6)
C10 C11 C12 C13 -172.0(4)
C20 C12 C13 C14 -6.9(6)
C11 C12 C13 C14 171.0(4)
C12 C13 C14 C15 1.5(6)
C13 C14 C15 C16 -171.5(4)
C13 C14 C15 C19 5.7(6)
C19 C15 C16 C17 -2.1(6)
C14 C15 C16 C17 175.1(4)
C15 C16 C17 C18 4.4(7)
C19 N3 C18 C17 -6.7(6)
Re1 N3 C18 C17 162.3(3)
C19 N3 C18 C26 169.9(4)
Re1 N3 C18 C26 -21.1(6)
C16 C17 C18 N3 0.2(7)
C16 C17 C18 C26 -176.6(4)
C18 N3 C19 C15 9.1(6)
Re1 N3 C19 C15 -162.2(3)
C18 N3 C19 C20 -165.6(4)
Re1 N3 C19 C20 23.1(4)
C16 C15 C19 N3 -4.7(6)
C14 C15 C19 N3 177.9(4)
C16 C15 C19 C20 169.9(4)
C14 C15 C19 C20 -7.4(6)
C9 N2 C20 C12 -8.7(6)
Re1 N2 C20 C12 158.9(3)
C9 N2 C20 C19 165.1(4)
Re1 N2 C20 C19 -27.3(4)
C11 C12 C20 N2 0.6(6)
C13 C12 C20 N2 178.6(4)
C11 C12 C20 C19 -173.0(4)
C13 C12 C20 C19 5.0(6)
N3 C19 C20 N2 3.1(5)
C15 C19 C20 N2 -171.9(4)
N3 C19 C20 C12 177.0(4)
C15 C19 C20 C12 2.1(6)
N2 C9 C21 S1 104.2(4)
C10 C9 C21 S1 -71.4(4)
C22 S1 C21 C9 -79.7(3)
C21 S1 C22 C23 83.0(4)
C24 O4 C23 C22 168.7(3)
S1 C22 C23 O4 -162.8(3)
C23 O4 C24 C25 -169.3(3)
O4 C24 C25 S2 54.2(5)
C26 S2 C25 C24 87.6(4)
N3 C18 C26 S2 -64.2(5)
C17 C18 C26 S2 112.5(4)
C25 S2 C26 C18 -47.2(4)
